data_7218809
loop_
_publ_author_name
'Wang, Jian-Rong'
'Ye, Chanjuan'
'Zhu, Bingqing'
'Zhou, Chun'
'Mei, Xuefeng'

_publ_section_title
;
 Pharmaceutical cocrystals of the anti-tuberculosis drug pyrazinamide with
 dicarboxylic and tricarboxylic acids
;
_journal_issue 4
_journal_name_full CrystEngComm
_journal_page_first 747
_journal_paper_doi 10.1039/C4CE02044H
_journal_volume 17
_journal_year 2015
_chemical_formula_sum 'C11 H13 N3 O8'
_chemical_formula_weight 315.24
_chemical_name_common PZA-SEB
_chemical_name_systematic
;
 ?
;
_space_group_IT_number 2
_symmetry_cell_setting triclinic
_symmetry_space_group_name_Hall '-P 1'
_symmetry_space_group_name_H-M 'P -1'
_atom_sites_solution_hydrogens geom
_atom_sites_solution_primary direct
_atom_sites_solution_secondary difmap
_audit_creation_method SHELXL-97
_cell_angle_alpha 117.195(2)
_cell_angle_beta 93.573(2)
_cell_angle_gamma 96.119(2)
_cell_formula_units_Z 2
_cell_length_a 5.4495(2)
_cell_length_b 11.7840(3)
_cell_length_c 12.0250(4)
_cell_measurement_reflns_used 6169
_cell_measurement_temperature 296(2)
_cell_measurement_theta_max 54.87
_cell_measurement_theta_min 4.50
_cell_volume 677.53(4)
_computing_cell_refinement 'Bruker SAINT'
_computing_data_collection 'Bruker APEX2'
_computing_data_reduction 'Bruker SAINT'
_computing_molecular_graphics 'Bruker SHELXTL'
_computing_publication_material 'Bruker SHELXTL'
_computing_structure_refinement 'SHELXL-97 (Sheldrick, 2008)'
_computing_structure_solution 'SHELXS-97 (Sheldrick, 2008)'
_diffrn_ambient_temperature 296(2)
_diffrn_measured_fraction_theta_full 0.994
_diffrn_measured_fraction_theta_max 0.994
_diffrn_measurement_device_type 'Bruker APEX-II CCD'
_diffrn_measurement_method 'phi and omega scans'
_diffrn_radiation_monochromator graphite
_diffrn_radiation_source 'fine-focus sealed tube'
_diffrn_radiation_type MoK\a
_diffrn_radiation_wavelength 0.71073
_diffrn_reflns_av_R_equivalents 0.0252
_diffrn_reflns_av_sigmaI/netI 0.0237
_diffrn_reflns_limit_h_max 6
_diffrn_reflns_limit_h_min -6
_diffrn_reflns_limit_k_max 13
_diffrn_reflns_limit_k_min -13
_diffrn_reflns_limit_l_max 14
_diffrn_reflns_limit_l_min -14
_diffrn_reflns_number 9524
_diffrn_reflns_theta_full 24.72
_diffrn_reflns_theta_max 24.72
_diffrn_reflns_theta_min 1.92
_exptl_absorpt_coefficient_mu 0.128
_exptl_absorpt_correction_T_max 0.9811
_exptl_absorpt_correction_T_min 0.9749
_exptl_absorpt_correction_type multi-scan
_exptl_absorpt_process_details sadabs
_exptl_crystal_colour colorless
_exptl_crystal_density_diffrn 1.531
_exptl_crystal_density_method 'not measured'
_exptl_crystal_description needle
_exptl_crystal_F_000 326
_exptl_crystal_size_max 0.20
_exptl_crystal_size_mid 0.15
_exptl_crystal_size_min 0.15
_refine_diff_density_max 0.158
_refine_diff_density_min -0.135
_refine_diff_density_rms 0.031
_refine_ls_extinction_coef 0.012(3)
_refine_ls_extinction_expression Fc^*^=kFc[1+0.001xFc^2^\l^3^/sin(2\q)]^-1/4^
_refine_ls_extinction_method SHELXL
_refine_ls_goodness_of_fit_ref 1.031
_refine_ls_hydrogen_treatment mixed
_refine_ls_matrix_type full
_refine_ls_number_parameters 212
_refine_ls_number_reflns 2307
_refine_ls_number_restraints 0
_refine_ls_restrained_S_all 1.031
_refine_ls_R_factor_all 0.0516
_refine_ls_R_factor_gt 0.0342
_refine_ls_shift/su_max 0.000
_refine_ls_shift/su_mean 0.000
_refine_ls_structure_factor_coef Fsqd
_refine_ls_weighting_details 'calc w=1/[\s^2^(Fo^2^)+(0.0361P)^2^+0.1545P] where P=(Fo^2^+2Fc^2^)/3'
_refine_ls_weighting_scheme calc
_refine_ls_wR_factor_gt 0.0774
_refine_ls_wR_factor_ref 0.0847
_reflns_number_gt 1764
_reflns_number_total 2307
_reflns_threshold_expression >2sigma(I)
_cod_data_source_file c4ce02044h2.cif
_cod_data_source_block F:\Paper\PZA\SEB\2013084.CIF
_cod_depositor_comments 'Adding full bibliography for 7218806--7218809.cif.'
_cod_original_sg_symbol_H-M P-1
_cod_database_code 7218809

loop_
_symmetry_equiv_pos_as_xyz
'x, y, z'
'-x, -y, -z'

loop_
_atom_site_label
_atom_site_type_symbol
_atom_site_fract_x
_atom_site_fract_y
_atom_site_fract_z
_atom_site_U_iso_or_equiv
_atom_site_adp_type
_atom_site_occupancy
_atom_site_symmetry_multiplicity
_atom_site_calc_flag
_atom_site_refinement_flags
O8 O -0.0718(2) 1.12725(12) 0.41416(13) 0.0577(4) Uani 1 1 d .
O7 O 0.2689(3) 0.00102(13) 0.10532(14) 0.0602(4) Uani 1 1 d .
H6 H 0.132(5) -0.050(2) 0.051(2) 0.090 Uiso 1 1 d .
O5 O 1.0181(2) 0.61834(12) 0.43896(12) 0.0464(3) Uani 1 1 d .
H7 H 1.020(4) 0.708(2) 0.486(2) 0.070 Uiso 1 1 d .
O4 O 0.6293(2) 0.62298(12) 0.37349(13) 0.0549(4) Uani 1 1 d .
O3 O 0.3411(2) 0.38493(13) 0.33734(12) 0.0458(3) Uani 1 1 d .
H8 H 0.320(4) 0.460(2) 0.353(2) 0.069 Uiso 1 1 d .
O1 O 0.2518(2) 0.43546(11) 0.14031(11) 0.0478(3) Uani 1 1 d .
O2 O 0.5570(2) 0.33083(14) 0.04453(12) 0.0509(4) Uani 1 1 d .
H12 H 0.471(4) 0.325(2) -0.025(2) 0.076 Uiso 1 1 d .
N1 N 0.2307(3) 0.85191(15) 0.31208(14) 0.0463(4) Uani 1 1 d .
N2 N 0.3306(3) 1.11034(16) 0.45036(16) 0.0572(5) Uani 1 1 d .
H2 H 0.3693 1.1916 0.5009 0.069 Uiso 1 1 calc R
H3 H 0.4427 1.0608 0.4349 0.069 Uiso 1 1 calc R
N3 N -0.2230(3) 0.73471(14) 0.16032(14) 0.0454(4) Uani 1 1 d .
C1 C -0.0445(4) 0.66710(18) 0.16260(17) 0.0471(5) Uani 1 1 d .
H1 H -0.0718 0.5781 0.1121 0.057 Uiso 1 1 calc R
C2 C 0.1801(4) 0.72506(19) 0.23760(18) 0.0492(5) Uani 1 1 d .
H5 H 0.2999 0.6740 0.2361 0.059 Uiso 1 1 calc R
C3 C 0.0498(3) 0.91984(16) 0.31144(15) 0.0381(4) Uani 1 1 d .
C5 C 0.1001(3) 1.06193(17) 0.39661(16) 0.0430(5) Uani 1 1 d .
C4 C -0.1743(3) 0.86176(18) 0.23604(16) 0.0427(4) Uani 1 1 d .
H4 H -0.2951 0.9126 0.2380 0.051 Uiso 1 1 calc R
C10 C 0.2817(3) 0.11796(17) 0.11678(17) 0.0440(5) Uani 1 1 d .
C9 C 0.5126(3) 0.20538(16) 0.19755(18) 0.0446(5) Uani 1 1 d .
H11 H 0.6520 0.1821 0.1494 0.053 Uiso 1 1 calc R
H10 H 0.5425 0.1897 0.2694 0.053 Uiso 1 1 calc R
C8 C 0.5083(3) 0.34951(16) 0.24631(15) 0.0344(4) Uani 1 1 d .
C7 C 0.7730(3) 0.41948(16) 0.30507(16) 0.0385(4) Uani 1 1 d .
H14 H 0.8341 0.3887 0.3623 0.046 Uiso 1 1 calc R
H13 H 0.8794 0.3968 0.2387 0.046 Uiso 1 1 calc R
C6 C 0.7947(3) 0.56262(17) 0.37506(16) 0.0378(4) Uani 1 1 d .
O6 O 0.1254(3) 0.14913(12) 0.06447(15) 0.0658(4) Uani 1 1 d .
C11 C 0.4210(3) 0.37765(16) 0.13913(15) 0.0355(4) Uani 1 1 d .

loop_
_atom_site_aniso_label
_atom_site_aniso_U_11
_atom_site_aniso_U_22
_atom_site_aniso_U_33
_atom_site_aniso_U_23
_atom_site_aniso_U_13
_atom_site_aniso_U_12
O8 0.0428(8) 0.0450(8) 0.0647(9) 0.0097(7) -0.0056(7) 0.0066(6)
O7 0.0669(10) 0.0390(8) 0.0684(10) 0.0263(7) -0.0163(8) -0.0092(7)
O5 0.0337(7) 0.0425(7) 0.0494(8) 0.0137(6) -0.0102(6) -0.0039(6)
O4 0.0453(8) 0.0418(8) 0.0611(9) 0.0135(7) -0.0182(7) 0.0046(6)
O3 0.0378(7) 0.0541(8) 0.0445(7) 0.0224(7) 0.0074(6) 0.0042(6)
O1 0.0472(8) 0.0429(8) 0.0471(8) 0.0163(6) -0.0073(6) 0.0114(6)
O2 0.0410(8) 0.0712(9) 0.0357(7) 0.0213(7) 0.0015(6) 0.0084(7)
N1 0.0418(9) 0.0461(10) 0.0480(9) 0.0207(8) -0.0027(7) 0.0048(7)
N2 0.0435(10) 0.0449(10) 0.0607(11) 0.0083(8) -0.0107(8) 0.0032(8)
N3 0.0459(9) 0.0447(10) 0.0378(8) 0.0149(8) -0.0023(7) 0.0001(7)
C1 0.0534(12) 0.0397(11) 0.0438(11) 0.0170(9) 0.0021(9) 0.0032(9)
C2 0.0458(11) 0.0447(12) 0.0553(12) 0.0224(10) -0.0012(10) 0.0083(9)
C3 0.0372(10) 0.0426(11) 0.0334(9) 0.0172(8) 0.0031(8) 0.0046(8)
C5 0.0409(11) 0.0447(11) 0.0384(10) 0.0166(9) -0.0020(8) 0.0032(9)
C4 0.0380(10) 0.0474(12) 0.0399(10) 0.0185(9) 0.0013(8) 0.0065(8)
C10 0.0438(11) 0.0367(11) 0.0478(11) 0.0181(9) 0.0020(9) 0.0013(8)
C9 0.0386(10) 0.0405(11) 0.0514(11) 0.0209(9) -0.0046(9) 0.0019(8)
C8 0.0276(9) 0.0370(10) 0.0354(9) 0.0151(8) -0.0001(7) 0.0027(7)
C7 0.0296(9) 0.0429(11) 0.0381(9) 0.0165(8) -0.0046(8) 0.0021(8)
C6 0.0324(10) 0.0444(11) 0.0332(9) 0.0176(8) -0.0039(8) -0.0012(8)
O6 0.0547(9) 0.0423(8) 0.0902(11) 0.0301(8) -0.0276(8) -0.0091(7)
C11 0.0285(9) 0.0324(9) 0.0354(10) 0.0100(8) -0.0052(8) -0.0030(8)

loop_
_atom_type_symbol
_atom_type_description
_atom_type_scat_dispersion_real
_atom_type_scat_dispersion_imag
_atom_type_scat_source
C C 0.0033 0.0016 'International Tables Vol C Tables 4.2.6.8 and 6.1.1.4'
H H 0.0000 0.0000 'International Tables Vol C Tables 4.2.6.8 and 6.1.1.4'
N N 0.0061 0.0033 'International Tables Vol C Tables 4.2.6.8 and 6.1.1.4'
O O 0.0106 0.0060 'International Tables Vol C Tables 4.2.6.8 and 6.1.1.4'

loop_
_geom_angle_atom_site_label_1
_geom_angle_atom_site_label_2
_geom_angle_atom_site_label_3
_geom_angle
C10 O7 H6 109.3(16)
C6 O5 H7 109.7(13)
C8 O3 H8 105.1(15)
C11 O2 H12 108.1(14)
C2 N1 C3 116.18(16)
C5 N2 H2 120.0
C5 N2 H3 120.0
H2 N2 H3 120.0
C1 N3 C4 116.31(16)
N3 C1 C2 121.91(18)
N3 C1 H1 119.0
C2 C1 H1 119.0
N1 C2 C1 122.00(18)
N1 C2 H5 119.0
C1 C2 H5 119.0
N1 C3 C4 121.73(17)
N1 C3 C5 117.12(15)
C4 C3 C5 121.15(16)
O8 C5 N2 123.77(17)
O8 C5 C3 119.99(16)
N2 C5 C3 116.24(16)
N3 C4 C3 121.86(17)
N3 C4 H4 119.1
C3 C4 H4 119.1
O6 C10 O7 122.93(17)
O6 C10 C9 124.43(16)
O7 C10 C9 112.61(16)
C10 C9 C8 115.65(15)
C10 C9 H11 108.4
C8 C9 H11 108.4
C10 C9 H10 108.4
C8 C9 H10 108.4
H11 C9 H10 107.4
O3 C8 C9 106.50(14)
O3 C8 C11 110.20(13)
C9 C8 C11 110.87(14)
O3 C8 C7 111.34(13)
C9 C8 C7 107.44(13)
C11 C8 C7 110.40(13)
C6 C7 C8 114.45(14)
C6 C7 H14 108.6
C8 C7 H14 108.6
C6 C7 H13 108.6
C8 C7 H13 108.6
H14 C7 H13 107.6
O4 C6 O5 122.99(16)
O4 C6 C7 124.42(15)
O5 C6 C7 112.57(15)
O1 C11 O2 123.99(16)
O1 C11 C8 124.42(16)
O2 C11 C8 111.59(14)

loop_
_geom_bond_atom_site_label_1
_geom_bond_atom_site_label_2
_geom_bond_distance
O8 C5 1.243(2)
O7 C10 1.314(2)
O7 H6 0.91(3)
O5 C6 1.325(2)
O5 H7 0.94(2)
O4 C6 1.211(2)
O3 C8 1.411(2)
O3 H8 0.84(2)
O1 C11 1.200(2)
O2 C11 1.329(2)
O2 H12 0.90(2)
N1 C2 1.331(2)
N1 C3 1.336(2)
N2 C5 1.316(2)
N2 H2 0.8600
N2 H3 0.8600
N3 C1 1.328(2)
N3 C4 1.334(2)
C1 C2 1.378(3)
C1 H1 0.9300
C2 H5 0.9300
C3 C4 1.378(2)
C3 C5 1.492(2)
C4 H4 0.9300
C10 O6 1.211(2)
C10 C9 1.498(2)
C9 C8 1.526(2)
C9 H11 0.9700
C9 H10 0.9700
C8 C11 1.532(2)
C8 C7 1.532(2)
C7 C6 1.488(2)
C7 H14 0.9700
C7 H13 0.9700

loop_
_geom_torsion_atom_site_label_1
_geom_torsion_atom_site_label_2
_geom_torsion_atom_site_label_3
_geom_torsion_atom_site_label_4
_geom_torsion
C4 N3 C1 C2 -0.9(3)
C3 N1 C2 C1 0.9(3)
N3 C1 C2 N1 0.1(3)
C2 N1 C3 C4 -1.2(3)
C2 N1 C3 C5 178.56(16)
N1 C3 C5 O8 -169.43(17)
C4 C3 C5 O8 10.3(3)
N1 C3 C5 N2 9.9(2)
C4 C3 C5 N2 -170.32(17)
C1 N3 C4 C3 0.7(2)
N1 C3 C4 N3 0.4(3)
C5 C3 C4 N3 -179.33(15)
O6 C10 C9 C8 18.6(3)
O7 C10 C9 C8 -163.21(16)
C10 C9 C8 O3 70.81(19)
C10 C9 C8 C11 -49.1(2)
C10 C9 C8 C7 -169.80(15)
O3 C8 C7 C6 -54.75(19)
C9 C8 C7 C6 -171.00(14)
C11 C8 C7 C6 67.99(18)
C8 C7 C6 O4 -9.7(2)
C8 C7 C6 O5 171.12(14)
O3 C8 C11 O1 8.2(2)
C9 C8 C11 O1 125.84(17)
C7 C8 C11 O1 -115.21(18)
O3 C8 C11 O2 -172.25(13)
C9 C8 C11 O2 -54.59(17)
C7 C8 C11 O2 64.36(17)
